data_4082515
loop_
_publ_author_name
'Oliva-Madrid, Mar\'ia-Jos\'e'
'Garc\?\'ia-L\'opez, Jos\'e-Antonio'
'Saura-Llamas, Isabel'
'Bautista, Delia'
'Vicente, Jos\'e'

_publ_section_title
;
 Reactivity of Eight-Membered Palladacycles Arising from Monoinsertion of
 Alkynes into the Pd--C bond of Ortho-Palladated Phenethylamines toward
 Unsaturated Molecules. Synthesis of Dihydro-3-Benzazocinones, N7-amino
 Acids, N7-amino Esters, and 3-Benzazepines
;
_journal_issue 1
_journal_name_full Organometallics
_journal_page_first 19
_journal_paper_doi 10.1021/om4010059
_journal_volume 33
_journal_year 2014
_chemical_formula_sum 'C33 H33 Cl N2 Pd'
_chemical_formula_weight 599.46
_chemical_name_systematic
; 
 ? 
;
_space_group_IT_number 148
_symmetry_cell_setting hexagonal
_symmetry_space_group_name_Hall '-R 3'
_symmetry_space_group_name_H-M 'R -3 :H'
_atom_sites_solution_hydrogens geom
_atom_sites_solution_primary direct
_atom_sites_solution_secondary difmap
_audit_creation_method SHELXL-97
_cell_angle_alpha 90.00
_cell_angle_beta 90.00
_cell_angle_gamma 120.00
_cell_formula_units_Z 18
_cell_length_a 28.7783(6)
_cell_length_b 28.7783(6)
_cell_length_c 17.5019(4)
_cell_measurement_reflns_used 9220
_cell_measurement_temperature 100(2)
_cell_measurement_theta_min 38.95
_cell_volume 12553.0(5)
_computing_cell_refinement 'SAINT V8.27B (Bruker AXS Inc., 2011)'
_computing_data_collection 'APEX2 2013.2 (Bruker AXS Inc.)'
_computing_data_reduction 'SAINT V8.27B (Bruker AXS Inc., 2011)'
_computing_molecular_graphics 'Bruker SHELXTL'
_computing_publication_material 'Bruker SHELXTL'
_computing_structure_refinement 'SHELXL-97 (Sheldrick, 2008)'
_computing_structure_solution 'SHELXS-97 (Sheldrick, 2008)'
_diffrn_ambient_temperature 100(2)
_diffrn_detector_area_resol_mean 10.4167
_diffrn_measured_fraction_theta_full 1.000
_diffrn_measured_fraction_theta_max 1.000
_diffrn_measurement_device_type 'Bruker D8 QUEST'
_diffrn_measurement_method 'omega + phi scans'
_diffrn_radiation_monochromator multilayer
_diffrn_radiation_source 'high brilliance microfocus sealed tube'
_diffrn_radiation_type MoK\a
_diffrn_radiation_wavelength 0.71073
_diffrn_reflns_av_R_equivalents 0.0433
_diffrn_reflns_av_sigmaI/netI 0.0142
_diffrn_reflns_limit_h_max 38
_diffrn_reflns_limit_h_min -38
_diffrn_reflns_limit_k_max 38
_diffrn_reflns_limit_k_min -38
_diffrn_reflns_limit_l_max 23
_diffrn_reflns_limit_l_min -23
_diffrn_reflns_number 131510
_diffrn_reflns_theta_full 27.00
_diffrn_reflns_theta_max 28.27
_diffrn_reflns_theta_min 2.01
_exptl_absorpt_coefficient_mu 0.785
_exptl_absorpt_correction_T_max 0.9013
_exptl_absorpt_correction_T_min 0.8218
_exptl_absorpt_correction_type multi-scan
_exptl_absorpt_process_details SADABS
_exptl_crystal_colour yellow
_exptl_crystal_density_diffrn 1.427
_exptl_crystal_density_method 'not measured'
_exptl_crystal_description block
_exptl_crystal_F_000 5544
_exptl_crystal_size_max 0.25
_exptl_crystal_size_mid 0.24
_exptl_crystal_size_min 0.23
_refine_diff_density_max 0.579
_refine_diff_density_min -0.583
_refine_diff_density_rms 0.062
_refine_ls_extinction_method none
_refine_ls_goodness_of_fit_ref 1.068
_refine_ls_hydrogen_treatment 'NH2 free with SADI, methyls rigid, others riding'
_refine_ls_matrix_type full
_refine_ls_number_parameters 346
_refine_ls_number_reflns 6925
_refine_ls_number_restraints 1
_refine_ls_restrained_S_all 1.068
_refine_ls_R_factor_all 0.0254
_refine_ls_R_factor_gt 0.0219
_refine_ls_shift/su_max 0.002
_refine_ls_shift/su_mean 0.000
_refine_ls_structure_factor_coef Fsqd
_refine_ls_weighting_details 'calc w=1/[\s^2^(Fo^2^)+(0.0259P)^2^+23.5432P] where P=(Fo^2^+2Fc^2^)/3'
_refine_ls_weighting_scheme calc
_refine_ls_wR_factor_gt 0.0536
_refine_ls_wR_factor_ref 0.0550
_reflns_number_gt 6420
_reflns_number_total 6925
_reflns_threshold_expression >2sigma(I)
_cod_data_source_file om4010059_si_002.cif
_cod_data_source_block isw272c_omsphsq
_cod_depositor_comments
;
The following automatic conversions were performed:

'_symmetry_cell_setting' value 'Hexagonal' changed to 'hexagonal'
according to
/usr/data/users/saulius/automatic-downloads/current/ACS/lib/dictionaries/cif_core.dic
dictionary named 'cif_core.dic' version 2.4.2 from 2011-04-26.

Automatic conversion script
Id: cif_fix_values 2281 2013-09-26 08:29:07Z andrius 
;
_cod_original_sg_symbol_H-M 'R -3'
_cod_database_code 4082515

loop_
_symmetry_equiv_pos_as_xyz
'x, y, z'
'-y, x-y, z'
'-x+y, -x, z'
'x+2/3, y+1/3, z+1/3'
'-y+2/3, x-y+1/3, z+1/3'
'-x+y+2/3, -x+1/3, z+1/3'
'x+1/3, y+2/3, z+2/3'
'-y+1/3, x-y+2/3, z+2/3'
'-x+y+1/3, -x+2/3, z+2/3'
'-x, -y, -z'
'y, -x+y, -z'
'x-y, x, -z'
'-x+2/3, -y+1/3, -z+1/3'
'y+2/3, -x+y+1/3, -z+1/3'
'x-y+2/3, x+1/3, -z+1/3'
'-x+1/3, -y+2/3, -z+2/3'
'y+1/3, -x+y+2/3, -z+2/3'
'x-y+1/3, x+2/3, -z+2/3'

loop_
_atom_site_label
_atom_site_type_symbol
_atom_site_fract_x
_atom_site_fract_y
_atom_site_fract_z
_atom_site_U_iso_or_equiv
_atom_site_adp_type
_atom_site_occupancy
_atom_site_symmetry_multiplicity
_atom_site_calc_flag
_atom_site_refinement_flags
Pd1 Pd 0.498162(4) 0.066607(4) 0.099485(6) 0.01280(4) Uani 1 1 d .
Cl1 Cl 0.413910(14) -0.010964(14) 0.07638(2) 0.02189(8) Uani 1 1 d .
N1 N 0.53391(5) 0.01621(5) 0.10266(7) 0.0170(2) Uani 1 1 d D
H01A H 0.5597(7) 0.0251(8) 0.0677(10) 0.028(5) Uiso 1 1 d D
H01B H 0.5071(7) -0.0158(7) 0.0891(11) 0.025(5) Uiso 1 1 d D
C1 C 0.56985(5) 0.13946(6) 0.20805(8) 0.0148(3) Uani 1 1 d .
C2 C 0.58134(5) 0.10312(6) 0.24621(8) 0.0154(3) Uani 1 1 d .
C3 C 0.57933(6) 0.10218(6) 0.32597(8) 0.0200(3) Uani 1 1 d .
H3 H 0.5861 0.0774 0.3526 0.024 Uiso 1 1 calc R
C4 C 0.56776(6) 0.13614(7) 0.36767(8) 0.0231(3) Uani 1 1 d .
H4 H 0.5664 0.1342 0.4219 0.028 Uiso 1 1 calc R
C5 C 0.55822(6) 0.17280(7) 0.33020(9) 0.0234(3) Uani 1 1 d .
H5 H 0.5512 0.1968 0.3584 0.028 Uiso 1 1 calc R
C6 C 0.55906(6) 0.17412(6) 0.25085(8) 0.0194(3) Uani 1 1 d .
H6 H 0.5522 0.1991 0.2250 0.023 Uiso 1 1 calc R
C7 C 0.56996(5) 0.14347(5) 0.12255(8) 0.0141(2) Uani 1 1 d .
C8 C 0.52973(6) 0.15101(5) 0.08660(8) 0.0147(3) Uani 1 1 d .
C9 C 0.47787(6) 0.12311(5) 0.12202(8) 0.0147(3) Uani 1 1 d .
N2 N 0.44432(5) 0.13203(5) 0.15145(7) 0.0156(2) Uani 1 1 d .
C10 C 0.59803(6) 0.06668(6) 0.20677(8) 0.0169(3) Uani 1 1 d .
H10A H 0.6217 0.0614 0.2424 0.020 Uiso 1 1 calc R
H10B H 0.6202 0.0864 0.1620 0.020 Uiso 1 1 calc R
C11 C 0.55452(6) 0.01045(6) 0.17862(8) 0.0161(3) Uani 1 1 d .
C12 C 0.58003(6) -0.02485(6) 0.16880(9) 0.0225(3) Uani 1 1 d .
H12A H 0.5532 -0.0601 0.1490 0.034 Uiso 1 1 calc R
H12B H 0.5932 -0.0293 0.2183 0.034 Uiso 1 1 calc R
H12C H 0.6100 -0.0078 0.1328 0.034 Uiso 1 1 calc R
C13 C 0.50739(6) -0.01661(6) 0.23358(9) 0.0206(3) Uani 1 1 d .
H13A H 0.4909 0.0058 0.2397 0.031 Uiso 1 1 calc R
H13B H 0.5201 -0.0214 0.2833 0.031 Uiso 1 1 calc R
H13C H 0.4808 -0.0517 0.2132 0.031 Uiso 1 1 calc R
C21 C 0.62245(5) 0.16217(5) 0.08320(8) 0.0146(3) Uani 1 1 d .
C22 C 0.66930(6) 0.20038(6) 0.11963(8) 0.0185(3) Uani 1 1 d .
H22 H 0.6674 0.2119 0.1698 0.022 Uiso 1 1 calc R
C23 C 0.71878(6) 0.22167(6) 0.08328(9) 0.0207(3) Uani 1 1 d .
H23 H 0.7503 0.2480 0.1083 0.025 Uiso 1 1 calc R
C24 C 0.72192(6) 0.20444(6) 0.01077(9) 0.0213(3) Uani 1 1 d .
H24 H 0.7557 0.2191 -0.0142 0.026 Uiso 1 1 calc R
C25 C 0.67592(6) 0.16586(6) -0.02542(8) 0.0201(3) Uani 1 1 d .
H25 H 0.6783 0.1537 -0.0749 0.024 Uiso 1 1 calc R
C26 C 0.62619(6) 0.14478(6) 0.01027(8) 0.0168(3) Uani 1 1 d .
H26 H 0.5948 0.1185 -0.0151 0.020 Uiso 1 1 calc R
C31 C 0.53226(6) 0.17548(6) 0.01057(8) 0.0157(3) Uani 1 1 d .
C32 C 0.48844(6) 0.15112(6) -0.03893(8) 0.0191(3) Uani 1 1 d .
H32 H 0.4587 0.1171 -0.0263 0.023 Uiso 1 1 calc R
C33 C 0.48784(7) 0.17616(6) -0.10652(9) 0.0232(3) Uani 1 1 d .
H33 H 0.4577 0.1593 -0.1397 0.028 Uiso 1 1 calc R
C34 C 0.53116(7) 0.22568(7) -0.12561(9) 0.0263(3) Uani 1 1 d .
H34 H 0.5310 0.2427 -0.1720 0.032 Uiso 1 1 calc R
C35 C 0.57485(7) 0.25032(6) -0.07663(9) 0.0248(3) Uani 1 1 d .
H35 H 0.6044 0.2844 -0.0895 0.030 Uiso 1 1 calc R
C36 C 0.57572(6) 0.22545(6) -0.00877(9) 0.0203(3) Uani 1 1 d .
H36 H 0.6059 0.2425 0.0243 0.024 Uiso 1 1 calc R
C41 C 0.39158(6) 0.09720(5) 0.17848(8) 0.0152(3) Uani 1 1 d .
C42 C 0.38218(6) 0.06416(6) 0.24207(8) 0.0183(3) Uani 1 1 d .
C43 C 0.33050(6) 0.03782(6) 0.27250(9) 0.0220(3) Uani 1 1 d .
H43 H 0.3232 0.0159 0.3165 0.026 Uiso 1 1 calc R
C44 C 0.28972(6) 0.04316(6) 0.23969(10) 0.0258(3) Uani 1 1 d .
H44 H 0.2547 0.0249 0.2612 0.031 Uiso 1 1 calc R
C45 C 0.29973(6) 0.07498(6) 0.17572(10) 0.0241(3) Uani 1 1 d .
H45 H 0.2712 0.0775 0.1527 0.029 Uiso 1 1 calc R
C46 C 0.35084(6) 0.10328(6) 0.14473(8) 0.0182(3) Uani 1 1 d .
C47 C 0.42542(7) 0.05743(7) 0.27854(10) 0.0285(4) Uani 1 1 d .
H47A H 0.4130 0.0400 0.3284 0.043 Uiso 1 1 calc R
H47B H 0.4575 0.0927 0.2855 0.043 Uiso 1 1 calc R
H47C H 0.4340 0.0352 0.2457 0.043 Uiso 1 1 calc R
C48 C 0.36282(6) 0.14016(6) 0.07787(9) 0.0237(3) Uani 1 1 d .
H48A H 0.3300 0.1400 0.0624 0.036 Uiso 1 1 calc R
H48B H 0.3760 0.1279 0.0352 0.036 Uiso 1 1 calc R
H48C H 0.3902 0.1766 0.0924 0.036 Uiso 1 1 calc R

loop_
_atom_site_aniso_label
_atom_site_aniso_U_11
_atom_site_aniso_U_22
_atom_site_aniso_U_33
_atom_site_aniso_U_23
_atom_site_aniso_U_13
_atom_site_aniso_U_12
Pd1 0.01220(5) 0.01366(6) 0.01253(6) 0.00105(3) 0.00074(3) 0.00646(4)
Cl1 0.01461(15) 0.02089(17) 0.02497(17) -0.00345(13) -0.00048(13) 0.00498(13)
N1 0.0188(6) 0.0173(6) 0.0161(6) 0.0000(5) 0.0010(5) 0.0099(5)
C1 0.0113(6) 0.0168(6) 0.0144(6) 0.0002(5) 0.0007(5) 0.0055(5)
C2 0.0112(6) 0.0171(6) 0.0164(6) 0.0003(5) -0.0004(5) 0.0059(5)
C3 0.0174(7) 0.0239(7) 0.0166(7) 0.0027(5) -0.0012(5) 0.0089(6)
C4 0.0215(7) 0.0314(8) 0.0135(6) -0.0018(6) 0.0004(5) 0.0111(6)
C5 0.0247(8) 0.0294(8) 0.0184(7) -0.0066(6) -0.0001(6) 0.0152(7)
C6 0.0198(7) 0.0220(7) 0.0180(7) -0.0014(5) 0.0001(5) 0.0117(6)
C7 0.0143(6) 0.0133(6) 0.0140(6) 0.0002(5) 0.0017(5) 0.0065(5)
C8 0.0166(6) 0.0128(6) 0.0146(6) 0.0006(5) 0.0016(5) 0.0072(5)
C9 0.0173(6) 0.0156(6) 0.0123(6) 0.0014(5) -0.0015(5) 0.0090(5)
N2 0.0154(6) 0.0178(6) 0.0147(5) 0.0013(4) 0.0002(4) 0.0089(5)
C10 0.0158(6) 0.0193(7) 0.0181(6) 0.0017(5) 0.0003(5) 0.0108(5)
C11 0.0171(6) 0.0169(6) 0.0163(6) 0.0028(5) 0.0018(5) 0.0100(5)
C12 0.0247(7) 0.0209(7) 0.0267(8) 0.0025(6) 0.0026(6) 0.0150(6)
C13 0.0202(7) 0.0198(7) 0.0212(7) 0.0048(6) 0.0049(6) 0.0095(6)
C21 0.0151(6) 0.0141(6) 0.0157(6) 0.0031(5) 0.0027(5) 0.0081(5)
C22 0.0172(7) 0.0177(7) 0.0180(7) 0.0012(5) 0.0014(5) 0.0069(6)
C23 0.0152(7) 0.0187(7) 0.0243(7) 0.0045(6) 0.0016(5) 0.0056(6)
C24 0.0172(7) 0.0242(7) 0.0241(7) 0.0101(6) 0.0074(6) 0.0115(6)
C25 0.0231(7) 0.0270(8) 0.0155(7) 0.0046(5) 0.0042(5) 0.0167(6)
C26 0.0174(6) 0.0191(7) 0.0159(6) 0.0012(5) 0.0001(5) 0.0106(6)
C31 0.0207(7) 0.0170(6) 0.0144(6) 0.0026(5) 0.0041(5) 0.0130(6)
C32 0.0251(7) 0.0189(7) 0.0157(6) 0.0010(5) 0.0014(5) 0.0129(6)
C33 0.0348(9) 0.0268(8) 0.0156(7) -0.0006(6) -0.0006(6) 0.0212(7)
C34 0.0428(10) 0.0299(8) 0.0174(7) 0.0073(6) 0.0078(6) 0.0265(8)
C35 0.0314(8) 0.0209(7) 0.0263(8) 0.0094(6) 0.0127(6) 0.0163(7)
C36 0.0221(7) 0.0198(7) 0.0219(7) 0.0037(6) 0.0053(6) 0.0125(6)
C41 0.0148(6) 0.0141(6) 0.0170(6) -0.0029(5) 0.0018(5) 0.0073(5)
C42 0.0195(7) 0.0176(7) 0.0185(7) -0.0004(5) 0.0036(5) 0.0097(6)
C43 0.0238(7) 0.0172(7) 0.0203(7) -0.0014(5) 0.0068(6) 0.0067(6)
C44 0.0161(7) 0.0219(7) 0.0322(8) -0.0072(6) 0.0064(6) 0.0040(6)
C45 0.0155(7) 0.0248(8) 0.0326(8) -0.0068(6) -0.0024(6) 0.0105(6)
C46 0.0173(7) 0.0169(7) 0.0214(7) -0.0049(5) -0.0027(5) 0.0092(6)
C47 0.0300(8) 0.0381(9) 0.0244(8) 0.0125(7) 0.0072(6) 0.0223(8)
C48 0.0226(7) 0.0240(7) 0.0269(8) 0.0003(6) -0.0059(6) 0.0133(6)

loop_
_atom_type_symbol
_atom_type_description
_atom_type_scat_dispersion_real
_atom_type_scat_dispersion_imag
_atom_type_scat_source
C C 0.0033 0.0016 'International Tables Vol C Tables 4.2.6.8 and 6.1.1.4'
H H 0.0000 0.0000 'International Tables Vol C Tables 4.2.6.8 and 6.1.1.4'
N N 0.0061 0.0033 'International Tables Vol C Tables 4.2.6.8 and 6.1.1.4'
Cl Cl 0.1484 0.1585 'International Tables Vol C Tables 4.2.6.8 and 6.1.1.4'
Pd Pd -0.9988 1.0072 'International Tables Vol C Tables 4.2.6.8 and 6.1.1.4'

loop_
_geom_angle_atom_site_label_1
_geom_angle_atom_site_label_2
_geom_angle_atom_site_label_3
_geom_angle
C9 Pd1 C8 40.23(5)
C9 Pd1 N1 164.08(5)
C8 Pd1 N1 133.78(5)
C9 Pd1 C7 69.90(5)
C8 Pd1 C7 38.56(5)
N1 Pd1 C7 98.55(5)
C9 Pd1 Cl1 102.70(4)
C8 Pd1 Cl1 134.90(4)
N1 Pd1 Cl1 88.76(4)
C7 Pd1 Cl1 172.60(4)
C11 N1 Pd1 116.44(9)
C6 C1 C2 119.45(13)
C6 C1 C7 118.10(12)
C2 C1 C7 122.44(12)
C3 C2 C1 117.65(13)
C3 C2 C10 117.70(13)
C1 C2 C10 124.59(12)
C4 C3 C2 122.31(14)
C5 C4 C3 119.84(14)
C4 C5 C6 119.22(14)
C5 C6 C1 121.47(14)
C8 C7 C21 119.55(12)
C8 C7 C1 118.75(12)
C21 C7 C1 116.75(12)
C8 C7 Pd1 69.09(8)
C21 C7 Pd1 123.67(9)
C1 C7 Pd1 98.17(8)
C7 C8 C9 114.87(12)
C7 C8 C31 127.89(12)
C9 C8 C31 116.22(12)
C7 C8 Pd1 72.35(8)
C9 C8 Pd1 65.56(7)
C31 C8 Pd1 121.59(9)
N2 C9 C8 140.35(14)
N2 C9 Pd1 145.32(11)
C8 C9 Pd1 74.21(8)
C9 N2 C41 131.83(13)
C2 C10 C11 119.70(12)
N1 C11 C13 108.47(12)
N1 C11 C12 108.73(12)
C13 C11 C12 109.36(12)
N1 C11 C10 108.93(11)
C13 C11 C10 112.43(12)
C12 C11 C10 108.86(12)
C26 C21 C22 118.88(13)
C26 C21 C7 122.56(13)
C22 C21 C7 118.49(12)
C23 C22 C21 120.70(14)
C24 C23 C22 119.88(14)
C23 C24 C25 120.01(13)
C24 C25 C26 120.43(14)
C25 C26 C21 120.08(14)
C32 C31 C36 119.08(13)
C32 C31 C8 119.90(13)
C36 C31 C8 120.69(13)
C33 C32 C31 120.68(14)
C34 C33 C32 120.04(15)
C33 C34 C35 119.72(14)
C34 C35 C36 120.55(15)
C35 C36 C31 119.93(15)
C42 C41 C46 122.07(13)
C42 C41 N2 121.37(13)
C46 C41 N2 116.00(12)
C43 C42 C41 117.69(14)
C43 C42 C47 119.83(14)
C41 C42 C47 122.47(13)
C44 C43 C42 121.00(15)
C45 C44 C43 120.18(14)
C44 C45 C46 120.96(15)
C45 C46 C41 118.06(14)
C45 C46 C48 121.46(14)
C41 C46 C48 120.47(13)

loop_
_geom_bond_atom_site_label_1
_geom_bond_atom_site_label_2
_geom_bond_distance
Pd1 C9 2.0224(14)
Pd1 C8 2.1376(13)
Pd1 N1 2.1581(12)
Pd1 C7 2.1806(13)
Pd1 Cl1 2.3692(4)
N1 C11 1.4982(18)
C1 C6 1.401(2)
C1 C2 1.4123(19)
C1 C7 1.5006(18)
C2 C3 1.397(2)
C2 C10 1.5201(19)
C3 C4 1.387(2)
C4 C5 1.381(2)
C5 C6 1.389(2)
C7 C8 1.4264(19)
C7 C21 1.4943(18)
C8 C9 1.4346(19)
C8 C31 1.4901(18)
C9 N2 1.2294(18)
N2 C41 1.4179(18)
C10 C11 1.550(2)
C11 C13 1.5215(19)
C11 C12 1.5319(19)
C21 C26 1.3945(19)
C21 C22 1.397(2)
C22 C23 1.391(2)
C23 C24 1.382(2)
C24 C25 1.384(2)
C25 C26 1.392(2)
C31 C32 1.396(2)
C31 C36 1.396(2)
C32 C33 1.390(2)
C33 C34 1.386(2)
C34 C35 1.388(3)
C35 C36 1.393(2)
C41 C42 1.400(2)
C41 C46 1.400(2)
C42 C43 1.394(2)
C42 C47 1.495(2)
C43 C44 1.383(2)
C44 C45 1.382(2)
C45 C46 1.387(2)
C46 C48 1.500(2)

loop_
_geom_hbond_atom_site_label_D
_geom_hbond_atom_site_label_H
_geom_hbond_atom_site_label_A
_geom_hbond_distance_DH
_geom_hbond_distance_HA
_geom_hbond_distance_DA
_geom_hbond_angle_DHA
_geom_hbond_site_symmetry_A
N1 H01A Cl1 0.895(16) 2.722(18) 3.5105(13) 147.7(17) 10_655

loop_
_platon_squeeze_void_nr
_platon_squeeze_void_average_x
_platon_squeeze_void_average_y
_platon_squeeze_void_average_z
_platon_squeeze_void_volume
_platon_squeeze_void_count_electrons
_platon_squeeze_void_content
1 0.000 0.000 0.000 184 39 ' '
2 0.333 0.667 0.667 187 39 ' '
3 0.667 0.333 0.333 187 39 ' '
